data_4338835
loop_
_publ_author_name
'Zheng, Xiang-Jun'
'Ablet, Ayjamal'
'Ng, Christie'
'Wong, Wing-Tak'

_publ_section_title
;
 Intensive Upconversion Luminescence of Na-Codoped Rare-Earth Oxides with
 a Novel RE-Na Heterometallic Complex as Precursor.
;
_journal_issue 13
_journal_name_full 'Inorganic chemistry'
_journal_page_first 6788
_journal_page_last 6793
_journal_paper_doi 10.1021/ic500592k
_journal_volume 53
_journal_year 2014
_chemical_formula_sum 'C14 H14 Er N4 Na3 O18'
_chemical_formula_weight 762.52
_chemical_name_systematic
;
 ?
;
_space_group_crystal_system triclinic
_space_group_IT_number 2
_space_group_name_Hall '-P 1'
_space_group_name_H-M_alt 'P -1'
_symmetry_space_group_name_Hall '-P 1'
_symmetry_space_group_name_H-M 'P -1'
_atom_sites_solution_hydrogens mixed
_audit_creation_method SHELXL-2014
_cell_angle_alpha 98.120(2)
_cell_angle_beta 106.659(2)
_cell_angle_gamma 94.655(2)
_cell_formula_units_Z 2
_cell_length_a 8.8294(9)
_cell_length_b 9.2401(10)
_cell_length_c 15.0407(16)
_cell_measurement_reflns_used 1267
_cell_measurement_temperature 293(2)
_cell_measurement_theta_max 22.59
_cell_measurement_theta_min 2.24
_cell_volume 1154.2(2)
_computing_cell_refinement 'Bruker SMART'
_computing_data_collection 'Bruker SMART'
_computing_data_reduction 'Bruker SAINT'
_computing_molecular_graphics 'Bruker SHELXTL'
_computing_publication_material 'Bruker SHELXTL'
_computing_structure_refinement 'SHELXL-2014 (Sheldrick, 2014)'
_computing_structure_solution 'SHELXS-97 (Sheldrick, 1990)'
_diffrn_ambient_temperature 293(2)
_diffrn_measured_fraction_theta_full 0.988
_diffrn_measured_fraction_theta_max 0.988
_diffrn_measurement_device_type 'CCD area detector'
_diffrn_measurement_method 'phi and omega scans'
_diffrn_radiation_type MoK\a
_diffrn_radiation_wavelength 0.71073
_diffrn_reflns_av_R_equivalents 0.0374
_diffrn_reflns_av_unetI/netI 0.0905
_diffrn_reflns_Laue_measured_fraction_full 0.988
_diffrn_reflns_Laue_measured_fraction_max 0.988
_diffrn_reflns_limit_h_max 6
_diffrn_reflns_limit_h_min -10
_diffrn_reflns_limit_k_max 11
_diffrn_reflns_limit_k_min -11
_diffrn_reflns_limit_l_max 18
_diffrn_reflns_limit_l_min -17
_diffrn_reflns_number 5924
_diffrn_reflns_point_group_measured_fraction_full 0.988
_diffrn_reflns_point_group_measured_fraction_max 0.988
_diffrn_reflns_theta_full 25.242
_diffrn_reflns_theta_max 25.243
_diffrn_reflns_theta_min 1.435
_diffrn_source 'fine-focus sealed tube'
_exptl_absorpt_coefficient_mu 3.792
_exptl_absorpt_correction_T_max 0.7456
_exptl_absorpt_correction_T_min 0.6455
_exptl_absorpt_correction_type multi-scan
_exptl_absorpt_process_details SADABS
_exptl_crystal_colour pink
_exptl_crystal_density_diffrn 2.194
_exptl_crystal_description block
_exptl_crystal_F_000 742
_exptl_crystal_size_max 0.040
_exptl_crystal_size_mid 0.040
_exptl_crystal_size_min 0.040
_refine_diff_density_max 1.077
_refine_diff_density_min -1.385
_refine_diff_density_rms 0.231
_refine_ls_extinction_method none
_refine_ls_goodness_of_fit_ref 1.066
_refine_ls_hydrogen_treatment constr
_refine_ls_matrix_type full
_refine_ls_number_parameters 361
_refine_ls_number_reflns 4126
_refine_ls_number_restraints 0
_refine_ls_restrained_S_all 1.066
_refine_ls_R_factor_all 0.0734
_refine_ls_R_factor_gt 0.0481
_refine_ls_shift/su_max 0.000
_refine_ls_shift/su_mean 0.000
_refine_ls_structure_factor_coef Fsqd
_refine_ls_weighting_details 'w=1/[\s^2^(Fo^2^)+(0.0626P)^2^+3.5741P] where P=(Fo^2^+2Fc^2^)/3'
_refine_ls_weighting_scheme calc
_refine_ls_wR_factor_gt 0.1059
_refine_ls_wR_factor_ref 0.1377
_reflns_Friedel_coverage 0.000
_reflns_number_gt 3222
_reflns_number_total 4126
_reflns_threshold_expression 'I > 2\s(I)'
_cod_data_source_file ic500592k_si_002.cif
_cod_data_source_block Er
_cod_depositor_comments
;
The following automatic conversions were performed:

'_exptl_absorpt_correction_type' value 'Multi-scan' changed to
'multi-scan' according to
/usr/data/users/saulius/crontab/automatic-downloads/rss-feeds/ACS/lib/dictionaries/cif_core.dic
dictionary named 'cif_core.dic' version 2.4.2 from 2011-04-26.

Automatic conversion script
Id: cif_fix_values 2281 2013-09-26 08:29:07Z andrius 

 Adding full bibliography for 4338833--4338836.cif.
;
_cod_database_code 4338835
_shelx_space_group_comment
;
The symmetry employed for this shelxl refinement is uniquely defined
by the following loop, which should always be used as a source of
symmetry information in preference to the above space-group names.
They are only intended as comments.
;
_shelx_estimated_absorpt_t_min 0.863
_shelx_estimated_absorpt_t_max 0.863
_shelxl_version_number 2014-3

loop_
_space_group_symop_operation_xyz
'x, y, z'
'-x, -y, -z'

loop_
_atom_site_label
_atom_site_type_symbol
_atom_site_fract_x
_atom_site_fract_y
_atom_site_fract_z
_atom_site_U_iso_or_equiv
_atom_site_adp_type
_atom_site_occupancy
_atom_site_site_symmetry_order
_atom_site_calc_flag
_atom_site_refinement_flags_posn
_atom_site_refinement_flags_adp
Er1 Er 0.23053(6) 0.89620(5) 0.23882(3) 0.01921(17) Uani 1 1 d . .
Na1 Na 0.7321(5) 0.3992(5) 0.2411(3) 0.0316(10) Uani 1 1 d . .
Na2 Na 0.6135(6) 0.0302(6) 0.1585(3) 0.0481(13) Uani 1 1 d . .
Na3 Na 0.9316(6) 0.1165(6) 0.3600(3) 0.0461(13) Uani 1 1 d . .
O1 O 0.3794(9) 0.7092(8) 0.2124(5) 0.0316(18) Uani 1 1 d . .
O2 O 0.5678(11) 0.5700(10) 0.2651(6) 0.055(3) Uani 1 1 d . .
O3 O 0.5422(9) 0.9511(9) 0.6903(5) 0.039(2) Uani 1 1 d . .
O4 O 0.3283(9) 0.7928(9) 0.6703(5) 0.0361(19) Uani 1 1 d . .
O5 O 0.2199(10) 1.0212(8) 0.5368(5) 0.0349(19) Uani 1 1 d . .
O6 O 0.1635(8) 0.9858(8) 0.3810(4) 0.0234(16) Uani 1 1 d . .
O7 O 0.0614(9) 1.0570(9) 0.1999(5) 0.036(2) Uani 1 1 d . .
O8 O -0.1159(9) 1.2080(8) 0.2129(5) 0.0309(18) Uani 1 1 d . .
O9 O -0.2783(9) 0.9889(9) 0.0320(5) 0.040(2) Uani 1 1 d . .
O10 O -0.3265(8) 1.0273(8) -0.1158(5) 0.0276(17) Uani 1 1 d . .
O11 O -0.0197(9) 1.2864(8) -0.2239(5) 0.0323(19) Uani 1 1 d . .
O12 O 0.1829(10) 1.4604(9) -0.1390(6) 0.041(2) Uani 1 1 d . .
O13 O 0.5267(10) 0.2610(10) 0.1113(6) 0.050(2) Uani 1 1 d . .
H13A H 0.5193 0.2818 0.0572 0.075 Uiso 1 1 d R U
H13B H 0.5324 0.3352 0.1530 0.075 Uiso 1 1 d R U
O14 O 0.7687(11) -0.1073(10) 0.2648(7) 0.053(2) Uani 1 1 d . .
H14A H 0.7038 -0.1443 0.2902 0.080 Uiso 1 1 d R U
H14B H 0.8495 -0.1535 0.2749 0.080 Uiso 1 1 d R U
O15 O 1.0613(11) 0.2715(10) 0.4956(6) 0.063(3) Uani 1 1 d . .
H15A H 1.0206 0.3361 0.5243 0.095 Uiso 1 1 d R U
H15B H 1.1149 0.2198 0.5323 0.095 Uiso 1 1 d R U
O16 O 0.9775(11) 0.5282(11) 0.3601(7) 0.060(3) Uani 1 1 d . .
H16A H 1.0185 0.4523 0.3759 0.090 Uiso 1 1 d R U
H16B H 1.0324 0.5738 0.3322 0.090 Uiso 1 1 d R U
O17 O 0.7665(12) 0.5865(11) 0.6828(7) 0.069(3) Uani 1 1 d . .
H17A H 0.6966 0.6281 0.6475 0.103 Uiso 1 1 d R U
H17B H 0.7803 0.6271 0.7393 0.103 Uiso 1 1 d R U
O18 O 0.5019(14) 0.6626(17) 0.0620(8) 0.110(5) Uani 1 1 d . .
H18A H 0.4552 0.6856 0.1032 0.165 Uiso 1 1 d R U
H18B H 0.5845 0.6299 0.0927 0.165 Uiso 1 1 d R U
N1 N 0.3589(9) 0.7922(9) 0.3795(6) 0.0197(19) Uani 1 1 d . .
N2 N 0.5401(10) 0.6984(10) 0.5378(6) 0.027(2) Uani 1 1 d . .
N5 N -0.0764(10) 1.2160(9) -0.0750(6) 0.0196(18) Uani 1 1 d . .
N6 N 0.1201(10) 1.3231(9) 0.1064(6) 0.0225(19) Uani 1 1 d . .
C1 C 0.4603(13) 0.6959(11) 0.3731(7) 0.024(2) Uani 1 1 d . .
C2 C 0.5529(12) 0.6498(11) 0.4534(7) 0.022(2) Uani 1 1 d . .
H2 H 0.6249 0.5838 0.4476 0.027 Uiso 1 1 calc R U
C3 C 0.4360(11) 0.7976(10) 0.5441(7) 0.018(2) Uani 1 1 d . .
C4 C 0.3469(11) 0.8424(10) 0.4635(7) 0.017(2) Uani 1 1 d . .
C5 C 0.4732(14) 0.6503(13) 0.2771(8) 0.032(3) Uani 1 1 d . .
C6 C 0.4335(12) 0.8489(12) 0.6424(7) 0.021(2) Uani 1 1 d . .
C7 C 0.2326(11) 0.9632(11) 0.4616(7) 0.018(2) Uani 1 1 d . .
C8 C -0.0048(11) 1.2180(10) 0.0889(7) 0.017(2) Uani 1 1 d . .
C9 C -0.1055(12) 1.1679(11) -0.0018(7) 0.019(2) Uani 1 1 d . .
C10 C 0.0493(12) 1.3195(11) -0.0599(7) 0.020(2) Uani 1 1 d . .
C11 C 0.1435(13) 1.3715(12) 0.0314(7) 0.028(3) Uani 1 1 d . .
H11 H 0.2283 1.4446 0.0411 0.034 Uiso 1 1 calc R U
C12 C -0.0246(12) 1.1616(10) 0.1742(6) 0.018(2) Uani 1 1 d . .
C13 C -0.2486(12) 1.0508(11) -0.0298(7) 0.024(2) Uani 1 1 d . .
C14 C 0.0746(13) 1.3623(12) -0.1478(8) 0.026(3) Uani 1 1 d . .

loop_
_atom_site_aniso_label
_atom_site_aniso_U_11
_atom_site_aniso_U_22
_atom_site_aniso_U_33
_atom_site_aniso_U_23
_atom_site_aniso_U_13
_atom_site_aniso_U_12
Er1 0.0196(3) 0.0254(3) 0.0133(2) 0.00647(17) 0.00375(18) 0.00516(18)
Na1 0.038(2) 0.029(2) 0.038(2) 0.0143(19) 0.020(2) 0.0143(19)
Na2 0.035(3) 0.073(4) 0.035(3) 0.017(3) 0.009(2) -0.002(3)
Na3 0.048(3) 0.054(3) 0.032(3) 0.002(2) 0.003(2) 0.024(3)
O1 0.037(5) 0.038(5) 0.021(4) 0.005(3) 0.008(4) 0.013(4)
O2 0.072(7) 0.068(6) 0.050(6) 0.024(5) 0.037(5) 0.057(6)
O3 0.033(5) 0.051(5) 0.023(4) 0.005(4) -0.003(4) -0.014(4)
O4 0.032(5) 0.052(5) 0.030(4) 0.018(4) 0.014(4) 0.000(4)
O5 0.048(5) 0.038(5) 0.023(4) 0.005(4) 0.014(4) 0.024(4)
O6 0.031(4) 0.036(4) 0.007(3) 0.007(3) 0.006(3) 0.019(3)
O7 0.032(5) 0.045(5) 0.037(5) 0.023(4) 0.008(4) 0.016(4)
O8 0.035(5) 0.037(5) 0.030(4) 0.006(4) 0.022(4) 0.013(4)
O9 0.044(5) 0.051(5) 0.020(4) 0.016(4) 0.008(4) -0.023(4)
O10 0.027(4) 0.039(4) 0.011(4) 0.000(3) 0.003(3) -0.010(3)
O11 0.037(5) 0.042(5) 0.016(4) 0.011(3) 0.005(4) -0.009(4)
O12 0.042(5) 0.049(5) 0.033(5) 0.021(4) 0.011(4) -0.009(4)
O13 0.041(5) 0.056(6) 0.049(6) 0.013(5) 0.008(4) -0.001(4)
O14 0.050(6) 0.055(6) 0.064(6) 0.014(5) 0.030(5) 0.004(5)
O15 0.066(7) 0.058(6) 0.051(6) -0.010(5) -0.004(5) 0.036(5)
O16 0.062(7) 0.061(6) 0.054(6) -0.007(5) 0.021(5) 0.013(5)
O17 0.068(7) 0.084(8) 0.041(6) -0.005(5) -0.004(5) 0.042(6)
O18 0.090(9) 0.223(16) 0.060(7) 0.073(9) 0.047(7) 0.091(10)
N1 0.019(5) 0.019(4) 0.022(5) 0.000(4) 0.007(4) 0.008(4)
N2 0.026(5) 0.042(6) 0.015(4) 0.014(4) 0.003(4) 0.006(4)
N5 0.023(5) 0.017(4) 0.021(5) 0.005(4) 0.009(4) 0.005(4)
N6 0.021(5) 0.027(5) 0.020(5) 0.005(4) 0.008(4) 0.001(4)
C1 0.032(6) 0.023(6) 0.022(6) 0.009(4) 0.012(5) 0.010(5)
C2 0.027(6) 0.024(6) 0.020(6) 0.008(4) 0.009(5) 0.011(5)
C3 0.014(5) 0.018(5) 0.022(5) 0.006(4) 0.003(4) 0.010(4)
C4 0.019(5) 0.022(5) 0.014(5) 0.009(4) 0.007(4) 0.004(4)
C5 0.039(7) 0.037(7) 0.028(6) 0.011(5) 0.014(5) 0.021(6)
C6 0.018(6) 0.033(6) 0.014(5) 0.012(5) 0.005(4) 0.004(5)
C7 0.018(5) 0.023(5) 0.016(5) 0.002(4) 0.008(4) 0.012(4)
C8 0.017(5) 0.019(5) 0.017(5) 0.007(4) 0.004(4) 0.010(4)
C9 0.022(5) 0.026(6) 0.012(5) 0.008(4) 0.007(4) 0.010(4)
C10 0.027(6) 0.018(5) 0.019(5) 0.006(4) 0.009(5) 0.005(4)
C11 0.029(6) 0.023(6) 0.030(6) 0.004(5) 0.006(5) 0.000(5)
C12 0.026(6) 0.015(5) 0.007(5) -0.004(4) -0.002(4) -0.002(4)
C13 0.020(6) 0.030(6) 0.024(6) 0.000(5) 0.012(5) 0.001(5)
C14 0.023(6) 0.028(6) 0.040(7) 0.022(5) 0.021(5) 0.013(5)

loop_
_atom_type_symbol
_atom_type_description
_atom_type_scat_dispersion_real
_atom_type_scat_dispersion_imag
_atom_type_scat_source
C C 0.0033 0.0016 'International Tables Vol C Tables 4.2.6.8 and 6.1.1.4'
H H 0.0000 0.0000 'International Tables Vol C Tables 4.2.6.8 and 6.1.1.4'
N N 0.0061 0.0033 'International Tables Vol C Tables 4.2.6.8 and 6.1.1.4'
O O 0.0106 0.0060 'International Tables Vol C Tables 4.2.6.8 and 6.1.1.4'
Na Na 0.0362 0.0249 'International Tables Vol C Tables 4.2.6.8 and 6.1.1.4'
Er Er -0.2586 4.9576 'International Tables Vol C Tables 4.2.6.8 and 6.1.1.4'

loop_
_geom_angle_atom_site_label_1
_geom_angle_atom_site_label_2
_geom_angle_atom_site_label_3
_geom_angle
_geom_angle_site_symmetry_1
_geom_angle_site_symmetry_3
O7 Er1 O3 100.6(3) . 2_676
O7 Er1 O1 156.2(3) . .
O3 Er1 O1 89.2(3) 2_676 .
O7 Er1 O11 90.8(3) . 2_575
O3 Er1 O11 157.5(3) 2_676 2_575
O1 Er1 O11 87.9(3) . 2_575
O7 Er1 O10 83.0(3) . 2_575
O3 Er1 O10 73.0(3) 2_676 2_575
O1 Er1 O10 79.1(3) . 2_575
O11 Er1 O10 128.0(2) 2_575 2_575
O7 Er1 O6 74.1(3) . .
O3 Er1 O6 83.8(3) 2_676 .
O1 Er1 O6 129.0(2) . .
O11 Er1 O6 80.8(3) 2_575 .
O10 Er1 O6 143.7(2) 2_575 .
O7 Er1 N1 137.9(3) . .
O3 Er1 N1 75.8(3) 2_676 .
O1 Er1 N1 65.5(3) . .
O11 Er1 N1 82.8(3) 2_575 .
O10 Er1 N1 132.5(3) 2_575 .
O6 Er1 N1 63.8(2) . .
O7 Er1 N5 78.2(3) . 2_575
O3 Er1 N5 136.3(3) 2_676 2_575
O1 Er1 N5 79.8(3) . 2_575
O11 Er1 N5 64.8(3) 2_575 2_575
O10 Er1 N5 63.4(2) 2_575 2_575
O6 Er1 N5 135.1(3) . 2_575
N1 Er1 N5 133.2(3) . 2_575
O7 Er1 Na2 105.2(2) . 1_565
O3 Er1 Na2 45.7(2) 2_676 1_565
O1 Er1 Na2 66.5(2) . 1_565
O11 Er1 Na2 148.6(2) 2_575 1_565
O10 Er1 Na2 32.87(18) 2_575 1_565
O6 Er1 Na2 129.14(19) . 1_565
N1 Er1 Na2 101.3(2) . 1_565
N5 Er1 Na2 91.8(2) 2_575 1_565
O2 Na1 O8 175.4(4) . 1_645
O2 Na1 O13 91.4(4) . .
O8 Na1 O13 84.9(3) 1_645 .
O2 Na1 O12 89.8(3) . 2_675
O8 Na1 O12 92.9(3) 1_645 2_675
O13 Na1 O12 90.5(3) . 2_675
O2 Na1 O16 97.1(4) . .
O8 Na1 O16 86.9(3) 1_645 .
O13 Na1 O16 169.8(4) . .
O12 Na1 O16 83.9(3) 2_675 .
O2 Na1 O4 103.1(3) . 2_666
O8 Na1 O4 74.0(3) 1_645 2_666
O13 Na1 O4 85.5(3) . 2_666
O12 Na1 O4 166.6(3) 2_675 2_666
O16 Na1 O4 98.0(3) . 2_666
O2 Na1 Na2 125.3(3) . .
O8 Na1 Na2 50.1(2) 1_645 .
O13 Na1 Na2 45.7(2) . .
O12 Na1 Na2 116.9(3) 2_675 .
O16 Na1 Na2 130.4(3) . .
O4 Na1 Na2 52.2(2) 2_666 .
O2 Na1 Na3 138.5(3) . .
O8 Na1 Na3 40.6(2) 1_645 .
O13 Na1 Na3 103.6(3) . .
O12 Na1 Na3 127.8(3) 2_675 .
O16 Na1 Na3 73.7(3) . .
O4 Na1 Na3 41.7(2) 2_666 .
Na2 Na1 Na3 57.84(13) . .
O2 Na1 H13B 72.9 . .
O8 Na1 H13B 103.3 1_645 .
O13 Na1 H13B 18.7 . .
O12 Na1 H13B 92.7 2_675 .
O16 Na1 H13B 169.4 . .
O4 Na1 H13B 87.6 2_666 .
Na2 Na1 H13B 59.9 . .
Na3 Na1 H13B 115.9 . .
O9 Na2 O14 100.8(4) 1_645 .
O9 Na2 O10 115.0(3) 1_645 2_565
O14 Na2 O10 116.9(3) . 2_565
O9 Na2 O13 90.7(3) 1_645 .
O14 Na2 O13 152.9(4) . .
O10 Na2 O13 78.8(3) 2_565 .
O9 Na2 O8 75.0(3) 1_645 1_645
O14 Na2 O8 81.6(3) . 1_645
O10 Na2 O8 154.7(3) 2_565 1_645
O13 Na2 O8 77.8(3) . 1_645
O9 Na2 O4 140.6(3) 1_645 2_666
O14 Na2 O4 77.0(3) . 2_666
O10 Na2 O4 100.1(3) 2_565 2_666
O13 Na2 O4 78.5(3) . 2_666
O8 Na2 O4 65.7(3) 1_645 2_666
O9 Na2 O3 173.6(3) 1_645 2_666
O14 Na2 O3 77.9(3) . 2_666
O10 Na2 O3 61.0(2) 2_565 2_666
O13 Na2 O3 93.1(3) . 2_666
O8 Na2 O3 110.8(3) 1_645 2_666
O4 Na2 O3 45.4(2) 2_666 2_666
O9 Na2 Na1 102.0(3) 1_645 .
O14 Na2 Na1 109.4(3) . .
O10 Na2 Na1 111.3(3) 2_565 .
O13 Na2 Na1 43.8(2) . .
O8 Na2 Na1 43.59(19) 1_645 .
O4 Na2 Na1 45.70(19) 2_666 .
O3 Na2 Na1 84.3(2) 2_666 .
O9 Na2 Na3 106.4(3) 1_645 .
O14 Na2 Na3 45.0(2) . .
O10 Na2 Na3 138.1(3) 2_565 .
O13 Na2 Na3 108.3(3) . .
O8 Na2 Na3 44.6(2) 1_645 .
O4 Na2 Na3 45.06(19) 2_666 .
O3 Na2 Na3 77.2(2) 2_666 .
Na1 Na2 Na3 64.48(14) . .
O9 Na2 Er1 141.5(3) 1_645 1_545
O14 Na2 Er1 88.6(3) . 1_545
O10 Na2 Er1 32.71(17) 2_565 1_545
O13 Na2 Er1 97.6(3) . 1_545
O8 Na2 Er1 143.5(2) 1_645 1_545
O4 Na2 Er1 77.9(2) 2_666 1_545
O3 Na2 Er1 32.79(15) 2_666 1_545
Na1 Na2 Er1 109.93(15) . 1_545
Na3 Na2 Er1 106.52(15) . 1_545
O15 Na3 O8 118.9(4) . 1_645
O15 Na3 O6 88.8(3) . 1_645
O8 Na3 O6 108.3(3) 1_645 1_645
O15 Na3 O14 155.2(4) . .
O8 Na3 O14 85.2(3) 1_645 .
O6 Na3 O14 88.8(3) 1_645 .
O15 Na3 O4 98.6(3) . 2_666
O8 Na3 O4 73.6(3) 1_645 2_666
O6 Na3 O4 170.3(4) 1_645 2_666
O14 Na3 O4 81.9(3) . 2_666
O15 Na3 O5 86.1(4) . 2_666
O8 Na3 O5 142.0(3) 1_645 2_666
O6 Na3 O5 99.7(3) 1_645 2_666
O14 Na3 O5 69.9(3) . 2_666
O4 Na3 O5 74.8(3) 2_666 2_666
O15 Na3 O7 123.8(4) . 1_645
O8 Na3 O7 47.3(2) 1_645 1_645
O6 Na3 O7 61.9(2) 1_645 1_645
O14 Na3 O7 76.1(3) . 1_645
O4 Na3 O7 117.7(3) 2_666 1_645
O5 Na3 O7 141.7(3) 2_666 1_645
O15 Na3 C12 122.1(4) . 1_645
O8 Na3 C12 22.2(2) 1_645 1_645
O6 Na3 C12 86.2(3) 1_645 1_645
O14 Na3 C12 82.4(3) . 1_645
O4 Na3 C12 95.0(3) 2_666 1_645
O5 Na3 C12 151.4(3) 2_666 1_645
O7 Na3 C12 25.4(2) 1_645 1_645
O15 Na3 Na2 149.3(3) . .
O8 Na3 Na2 49.9(2) 1_645 .
O6 Na3 Na2 121.4(2) 1_645 .
O14 Na3 Na2 43.8(2) . .
O4 Na3 Na2 52.2(2) 2_666 .
O5 Na3 Na2 93.6(2) 2_666 .
O7 Na3 Na2 72.7(2) 1_645 .
C12 Na3 Na2 60.3(2) 1_645 .
O15 Na3 Na1 95.1(3) . .
O8 Na3 Na1 39.6(2) 1_645 .
O6 Na3 Na1 143.6(3) 1_645 .
O14 Na3 Na1 101.4(3) . .
O4 Na3 Na1 42.3(2) 2_666 .
O5 Na3 Na1 116.7(2) 2_666 .
O7 Na3 Na1 86.55(19) 1_645 .
C12 Na3 Na1 61.2(2) 1_645 .
Na2 Na3 Na1 57.68(14) . .
O15 Na3 H14B 146.9 . .
O8 Na3 H14B 92.3 1_645 .
O6 Na3 H14B 69.7 1_645 .
O14 Na3 H14B 19.2 . .
O4 Na3 H14B 101.0 2_666 .
O5 Na3 H14B 73.7 2_666 .
O7 Na3 H14B 68.5 1_645 .
C12 Na3 H14B 82.5 1_645 .
Na2 Na3 H14B 60.1 . .
Na1 Na3 H14B 117.3 . .
O15 Na3 H15B 18.1 . .
O8 Na3 H15B 133.4 1_645 .
O6 Na3 H15B 74.4 1_645 .
O14 Na3 H15B 140.9 . .
O4 Na3 H15B 111.5 2_666 .
O5 Na3 H15B 78.2 2_666 .
O7 Na3 H15B 122.2 1_645 .
C12 Na3 H15B 129.9 1_645 .
Na2 Na3 H15B 163.6 . .
Na1 Na3 H15B 113.2 . .
H14B Na3 H15B 129.1 . .
C5 O1 Er1 125.6(7) . .
C5 O2 Na1 174.9(10) . .
C6 O3 Er1 167.4(8) . 2_676
C6 O3 Na2 88.7(6) . 2_666
Er1 O3 Na2 101.5(3) 2_676 2_666
C6 O4 Na3 120.8(7) . 2_666
C6 O4 Na1 143.2(7) . 2_666
Na3 O4 Na1 96.0(3) 2_666 2_666
C6 O4 Na2 100.6(7) . 2_666
Na3 O4 Na2 82.7(3) 2_666 2_666
Na1 O4 Na2 82.1(3) 2_666 2_666
C7 O5 Na3 123.9(7) . 2_666
C7 O6 Na3 118.2(6) . 1_465
C7 O6 Er1 125.5(6) . .
Na3 O6 Er1 116.2(3) 1_465 .
C12 O7 Er1 172.8(7) . .
C12 O7 Na3 79.7(6) . 1_465
Er1 O7 Na3 105.1(3) . 1_465
C12 O8 Na1 148.1(7) . 1_465
C12 O8 Na3 108.0(6) . 1_465
Na1 O8 Na3 99.8(3) 1_465 1_465
C12 O8 Na2 110.8(7) . 1_465
Na1 O8 Na2 86.3(3) 1_465 1_465
Na3 O8 Na2 85.5(3) 1_465 1_465
C13 O9 Na2 141.0(8) . 1_465
C13 O10 Er1 124.9(6) . 2_575
C13 O10 Na2 118.1(7) . 2_565
Er1 O10 Na2 114.4(3) 2_575 2_565
C14 O11 Er1 127.2(6) . 2_575
C14 O12 Na1 135.9(8) . 2_675
Na1 O13 Na2 90.5(3) . .
Na1 O13 H13A 117.5 . .
Na2 O13 H13A 123.1 . .
Na1 O13 H13B 44.8 . .
Na2 O13 H13B 119.9 . .
H13A O13 H13B 114.1 . .
Na2 O14 Na3 91.2(3) . .
Na2 O14 H14A 104.3 . .
Na3 O14 H14A 113.3 . .
Na2 O14 H14B 143.4 . .
Na3 O14 H14B 90.7 . .
H14A O14 H14B 108.5 . .
Na3 O15 H15A 125.7 . .
Na3 O15 H15B 106.4 . .
H15A O15 H15B 112.3 . .
Na1 O16 H16A 97.3 . .
Na1 O16 H16B 108.3 . .
H16A O16 H16B 110.2 . .
H17A O17 H17B 107.5 . .
H18A O18 H18B 103.1 . .
C4 N1 C1 118.4(8) . .
C4 N1 Er1 122.4(6) . .
C1 N1 Er1 118.5(6) . .
C2 N2 C3 117.9(8) . .
C9 N5 C10 119.1(8) . .
C9 N5 Er1 121.6(6) . 2_575
C10 N5 Er1 119.1(6) . 2_575
C11 N6 C8 116.0(9) . .
N1 C1 C2 120.7(9) . .
N1 C1 C5 115.3(9) . .
C2 C1 C5 124.0(9) . .
N2 C2 C1 121.2(9) . .
N2 C2 H2 119.4 . .
C1 C2 H2 119.4 . .
N2 C3 C4 119.6(9) . .
N2 C3 C6 113.9(8) . .
C4 C3 C6 126.5(8) . .
N1 C4 C3 122.1(9) . .
N1 C4 C7 112.9(8) . .
C3 C4 C7 124.8(9) . .
O2 C5 O1 125.6(11) . .
O2 C5 C1 120.1(10) . .
O1 C5 C1 114.2(9) . .
O4 C6 O3 125.1(10) . .
O4 C6 C3 119.5(9) . .
O3 C6 C3 115.4(9) . .
O5 C7 O6 128.4(9) . .
O5 C7 C4 117.6(8) . .
O6 C7 C4 114.0(8) . .
N6 C8 C9 121.4(9) . .
N6 C8 C12 114.9(8) . .
C9 C8 C12 123.7(9) . .
N5 C9 C8 120.9(9) . .
N5 C9 C13 113.0(8) . .
C8 C9 C13 126.0(9) . .
N5 C10 C11 118.8(9) . .
N5 C10 C14 114.6(9) . .
C11 C10 C14 126.6(10) . .
N6 C11 C10 123.8(10) . .
N6 C11 H11 118.1 . .
C10 C11 H11 118.1 . .
O8 C12 O7 123.9(10) . .
O8 C12 C8 121.1(9) . .
O7 C12 C8 115.0(9) . .
O8 C12 Na3 49.8(5) . 1_465
O7 C12 Na3 74.9(6) . 1_465
C8 C12 Na3 167.7(7) . 1_465
O9 C13 O10 126.5(10) . .
O9 C13 C9 118.5(9) . .
O10 C13 C9 115.0(9) . .
O12 C14 O11 127.9(10) . .
O12 C14 C10 118.0(10) . .
O11 C14 C10 114.1(9) . .

loop_
_geom_bond_atom_site_label_1
_geom_bond_atom_site_label_2
_geom_bond_distance
_geom_bond_site_symmetry_2
Er1 O7 2.210(7) .
Er1 O3 2.246(7) 2_676
Er1 O1 2.312(7) .
Er1 O11 2.347(7) 2_575
Er1 O10 2.411(7) 2_575
Er1 O6 2.432(6) .
Er1 N1 2.463(8) .
Er1 N5 2.475(8) 2_575
Er1 Na2 4.063(5) 1_565
Na1 O2 2.288(9) .
Na1 O8 2.367(8) 1_645
Na1 O13 2.371(10) .
Na1 O12 2.381(9) 2_675
Na1 O16 2.464(10) .
Na1 O4 2.476(9) 2_666
Na1 Na2 3.427(7) .
Na1 Na3 3.659(6) .
Na1 H13B 1.8661 .
Na2 O9 2.363(9) 1_645
Na2 O14 2.377(10) .
Na2 O10 2.422(8) 2_565
Na2 O13 2.453(10) .
Na2 O8 2.634(9) 1_645
Na2 O4 2.735(9) 2_666
Na2 O3 2.968(10) 2_666
Na2 Na3 3.433(7) .
Na2 Er1 4.063(5) 1_545
Na3 O15 2.256(10) .
Na3 O8 2.417(9) 1_645
Na3 O6 2.427(8) 1_645
Na3 O14 2.428(10) .
Na3 O4 2.449(9) 2_666
Na3 O5 2.701(10) 2_666
Na3 O7 2.953(10) 1_645
Na3 C12 3.009(11) 1_645
Na3 H14B 2.5816 .
Na3 H15B 2.6249 .
O1 C5 1.300(12) .
O2 C5 1.196(13) .
O3 C6 1.263(12) .
O3 Er1 2.246(7) 2_676
O3 Na2 2.968(10) 2_666
O4 C6 1.231(12) .
O4 Na3 2.449(9) 2_666
O4 Na1 2.476(9) 2_666
O4 Na2 2.735(9) 2_666
O5 C7 1.220(12) .
O5 Na3 2.701(10) 2_666
O6 C7 1.247(11) .
O6 Na3 2.427(8) 1_465
O7 C12 1.310(12) .
O7 Na3 2.954(10) 1_465
O8 C12 1.195(12) .
O8 Na1 2.367(8) 1_465
O8 Na3 2.417(9) 1_465
O8 Na2 2.634(9) 1_465
O9 C13 1.234(12) .
O9 Na2 2.363(9) 1_465
O10 C13 1.257(12) .
O10 Er1 2.411(7) 2_575
O10 Na2 2.422(8) 2_565
O11 C14 1.276(13) .
O11 Er1 2.347(7) 2_575
O12 C14 1.228(13) .
O12 Na1 2.381(9) 2_675
O13 H13A 0.8483 .
O13 H13B 0.8496 .
O14 H14A 0.8495 .
O14 H14B 0.8485 .
O15 H15A 0.8496 .
O15 H15B 0.8479 .
O16 H16A 0.8487 .
O16 H16B 0.8495 .
O17 H17A 0.8478 .
O17 H17B 0.8489 .
O18 H18A 0.8495 .
O18 H18B 0.8479 .
N1 C4 1.320(12) .
N1 C1 1.326(12) .
N2 C2 1.325(13) .
N2 C3 1.362(12) .
N5 C9 1.325(12) .
N5 C10 1.349(13) .
N5 Er1 2.475(8) 2_575
N6 C11 1.333(13) .
N6 C8 1.347(13) .
C1 C2 1.394(13) .
C1 C5 1.486(15) .
C2 H2 0.9300 .
C3 C4 1.381(13) .
C3 C6 1.494(14) .
C4 C7 1.562(13) .
C8 C9 1.388(13) .
C8 C12 1.500(13) .
C9 C13 1.513(14) .
C10 C11 1.378(14) .
C10 C14 1.503(14) .
C11 H11 0.9300 .
C12 Na3 3.009(11) 1_465

loop_
_geom_hbond_atom_site_label_D
_geom_hbond_atom_site_label_H
_geom_hbond_atom_site_label_A
_geom_hbond_distance_DH
_geom_hbond_distance_HA
_geom_hbond_distance_DA
_geom_hbond_angle_DHA
_geom_hbond_site_symmetry_A
O13 H13A O18 0.85 1.90 2.743(14) 177.0 2_665
O15 H15A O16 0.85 1.99 2.765(12) 151.2 2_766
O16 H16A O15 0.85 2.60 3.334(14) 146.2 .
O16 H16A O17 0.85 2.34 2.772(13) 111.7 2_766
O16 H16B O11 0.85 2.20 2.930(13) 143.9 2_675
O17 H17A N2 0.85 2.05 2.880(12) 166.8 .
O17 H17B N6 0.85 2.20 3.008(12) 159.4 2_676
O18 H18A O1 0.85 1.94 2.770(13) 167.0 .
O18 H18B O12 0.85 2.24 3.069(14) 165.3 2_675
O13 H13A O18 0.85 1.90 2.743(14) 177.0 2_665
O15 H15A O16 0.85 1.99 2.765(12) 151.2 2_766
O16 H16A O15 0.85 2.60 3.334(14) 146.2 .
O16 H16A O17 0.85 2.34 2.772(13) 111.7 2_766
O16 H16B O11 0.85 2.20 2.930(13) 143.9 2_675
O17 H17A N2 0.85 2.05 2.880(12) 166.8 .
O17 H17B N6 0.85 2.20 3.008(12) 159.4 2_676
O18 H18A O1 0.85 1.94 2.770(13) 167.0 .
O18 H18B O12 0.85 2.24 3.069(14) 165.3 2_675
O13 H13A O18 0.85 1.90 2.743(14) 177.0 2_665
O15 H15A O16 0.85 1.99 2.765(12) 151.2 2_766
O16 H16A O15 0.85 2.60 3.334(14) 146.2 .
O16 H16A O17 0.85 2.34 2.772(13) 111.7 2_766
O16 H16B O11 0.85 2.20 2.930(13) 143.9 2_675
O17 H17A N2 0.85 2.05 2.880(12) 166.8 .
O17 H17B N6 0.85 2.20 3.008(12) 159.4 2_676
O18 H18A O1 0.85 1.94 2.770(13) 167.0 .
O18 H18B O12 0.85 2.24 3.069(14) 165.3 2_675
O13 H13A O18 0.85 1.90 2.743(14) 177.0 2_665
O15 H15A O16 0.85 1.99 2.765(12) 151.2 2_766
O16 H16A O15 0.85 2.60 3.334(14) 146.2 .
O16 H16A O17 0.85 2.34 2.772(13) 111.7 2_766
O16 H16B O11 0.85 2.20 2.930(13) 143.9 2_675
O17 H17A N2 0.85 2.05 2.880(12) 166.8 .
O17 H17B N6 0.85 2.20 3.008(12) 159.4 2_676
O18 H18A O1 0.85 1.94 2.770(13) 167.0 .
O18 H18B O12 0.85 2.24 3.069(14) 165.3 2_675
